data_2310208
loop_
_publ_author_name
'Hael, T.J.'
'Williams, G.I.'

_publ_section_title
;
 Compounds of uranium with the transition metals of the second and third
 long period
;
_journal_name_full 'Acta Crystallographica (1,1948-23,1967)'
_journal_page_first 494
_journal_page_last 498
_journal_volume 8
_journal_year 1955
_chemical_formula_sum 'Pd3 U'
_space_group_IT_number 194
_symmetry_space_group_name_Hall '-P 6c 2c'
_symmetry_space_group_name_H-M 'P 63/m m c'
_cell_angle_alpha 90
_cell_angle_beta 90
_cell_angle_gamma 120
_cell_formula_units_Z 4
_cell_length_a 5.769
_cell_length_b 5.769
_cell_length_c 9.64
_cell_volume 277.849
_citation_journal_id_ASTM ACCRA9
_cod_data_source_file Hael_ACCRA9_1955_1796.cif
_cod_data_source_block Pd3U1
_cod_original_formula_sum 'Pd3 U1'
_cod_database_code 2310208

loop_
_symmetry_equiv_pos_as_xyz
x,y,z
x-y,x,z+1/2
-y,x-y,z
-x,-y,z+1/2
-x+y,-x,z
y,-x+y,z+1/2
-y,-x,-z+1/2
x-y,-y,-z
x,x-y,-z+1/2
y,x,-z
-x+y,y,-z+1/2
-x,-x+y,-z
-x,-y,-z
-x+y,-x,-z-1/2
y,-x+y,-z
x,y,-z-1/2
x-y,x,-z
-y,x-y,-z-1/2
y,x,z-1/2
-x+y,y,z
-x,-x+y,z-1/2
-y,-x,z
x-y,-y,z-1/2
x,x-y,z

loop_
_atom_site_label
_atom_site_type_symbol
_atom_site_fract_x
_atom_site_fract_y
_atom_site_fract_z
_atom_site_occupancy
_atom_site_U_iso_or_equiv
U2 U 0.3333 0.6667 0.25 1 0.0
U1 U 0 0 0 1 0.0
Pd1 Pd 0.5 0 0 1 0.0
Pd2 Pd 0.833 0.666 0.25 1 0.0
